data_2230440
loop_
_publ_author_name
'Chang, Hui-Chang'
'Cole, Jacqueline M.'
'Lin, Tze-Chia'
'Sylvester, Sven O.'
'Waddell, Paul G.'

_publ_section_title
;
 Bis{\m-2-[(pyridin-2-yl)iminomethyl]phenolato}bis[(2-formylphenolato)copper(II)]
;
_journal_coeditor_code PK2308
_journal_issue 6
_journal_name_full 'Acta Crystallographica Section E'
_journal_page_first m690
_journal_paper_doi 10.1107/S1600536811015674
_journal_volume 67
_journal_year 2011
_chemical_formula_iupac '[Cu2 (C12 H9 N2 O1)2 (C7 H5 O2)2]'
_chemical_formula_moiety 'C38 H28 Cu2 N4 O6'
_chemical_formula_sum 'C38 H28 Cu2 N4 O6'
_chemical_formula_weight 763.72
_chemical_name_systematic
;
Bis{\m-2-[(pyridin-2-yl)iminomethyl]phenolato}bis[(2-
formylphenolato)copper(II)]
;
_space_group_IT_number 19
_symmetry_cell_setting orthorhombic
_symmetry_space_group_name_Hall 'P 2ac 2ab'
_symmetry_space_group_name_H-M 'P 21 21 21'
_atom_sites_solution_hydrogens geom
_atom_sites_solution_primary direct
_atom_sites_solution_secondary difmap
_audit_creation_method 'WinGX routine CIF_UPDATE'
_cell_angle_alpha 90
_cell_angle_beta 90
_cell_angle_gamma 90
_cell_formula_units_Z 4
_cell_length_a 8.9811(18)
_cell_length_b 18.856(4)
_cell_length_c 19.612(4)
_cell_measurement_reflns_used 9105
_cell_measurement_temperature 150(2)
_cell_measurement_theta_max 30.40
_cell_measurement_theta_min 2.08
_cell_volume 3321.2(12)
_computing_cell_refinement 'CrystalClear (Rigaku, 2008)'
_computing_data_collection 'CrystalClear (Rigaku, 2008)'
_computing_data_reduction 'CrystalClear (Rigaku, 2008)'
_computing_molecular_graphics 'SHELXTL (Sheldrick, 2008)'
_computing_publication_material 'WinGX (Farrugia, 1999)'
_computing_structure_refinement 'SHELXL97 (Sheldrick, 2008)'
_computing_structure_solution 'SHELXS97 (Sheldrick, 2008)'
_diffrn_ambient_temperature 150(2)
_diffrn_detector_area_resol_mean 28.6
_diffrn_measured_fraction_theta_full 0.998
_diffrn_measured_fraction_theta_max 0.998
_diffrn_measurement_device_type 'Rigaku Saturn724+'
_diffrn_measurement_method \w
_diffrn_radiation_monochromator graphite
_diffrn_radiation_type MoK\a
_diffrn_radiation_wavelength 0.71073
_diffrn_reflns_av_R_equivalents 0.0763
_diffrn_reflns_limit_h_max 10
_diffrn_reflns_limit_h_min -11
_diffrn_reflns_limit_k_max 22
_diffrn_reflns_limit_k_min -23
_diffrn_reflns_limit_l_max 24
_diffrn_reflns_limit_l_min -23
_diffrn_reflns_number 33976
_diffrn_reflns_reduction_process 'Lp corrections applied'
_diffrn_reflns_theta_full 26.37
_diffrn_reflns_theta_max 26.37
_diffrn_reflns_theta_min 3.08
_exptl_absorpt_coefficient_mu 1.335
_exptl_absorpt_correction_T_max 1
_exptl_absorpt_correction_T_min 0.7358
_exptl_absorpt_correction_type multi-scan
_exptl_absorpt_process_details '(ABSCOR; Higashi, 1995)'
_exptl_crystal_colour Yellow
_exptl_crystal_density_diffrn 1.527
_exptl_crystal_density_method 'not measured'
_exptl_crystal_description Prism
_exptl_crystal_F_000 1560
_exptl_crystal_size_max 0.20
_exptl_crystal_size_mid 0.12
_exptl_crystal_size_min 0.06
_refine_diff_density_max 0.386
_refine_diff_density_min -0.409
_refine_ls_abs_structure_details
;
Flack (1983), <b>2964 Friedel pairs</b>
;
_refine_ls_abs_structure_Flack 0.353(17)
_refine_ls_extinction_method none
_refine_ls_goodness_of_fit_ref 1.202
_refine_ls_hydrogen_treatment constr
_refine_ls_matrix_type full
_refine_ls_number_parameters 452
_refine_ls_number_reflns 6782
_refine_ls_number_restraints 0
_refine_ls_restrained_S_all 1.202
_refine_ls_R_factor_all 0.0594
_refine_ls_R_factor_gt 0.0568
_refine_ls_shift/su_max 0.001
_refine_ls_shift/su_mean 0
_refine_ls_structure_factor_coef Fsqd
_refine_ls_weighting_details 'calc w=1/[\s^2^(Fo^2^)+(0.0194P)^2^+4.0051P] where P=(Fo^2^+2Fc^2^)/3'
_refine_ls_weighting_scheme calc
_refine_ls_wR_factor_ref 0.1059
_reflns_number_gt 6545
_reflns_number_total 6782
_reflns_threshold_expression >2\s(I)
_cod_data_source_file pk2308.cif
_cod_data_source_block I
_cod_database_code 2230440
_cod_database_fobs_code 2230440

loop_
_symmetry_equiv_pos_as_xyz
'x, y, z'
'-x+1/2, -y, z+1/2'
'x+1/2, -y+1/2, -z'
'-x, y+1/2, -z+1/2'

loop_
_atom_site_type_symbol
_atom_site_label
_atom_site_fract_x
_atom_site_fract_y
_atom_site_fract_z
_atom_site_U_iso_or_equiv
_atom_site_adp_type
_atom_site_calc_flag
_atom_site_refinement_flags
_atom_site_occupancy
_atom_site_disorder_assembly
_atom_site_disorder_group
Cu Cu1 0.18124(6) 0.99821(3) 0.80722(3) 0.02880(13) Uani d . 1 . .
Cu Cu2 0.34241(6) 0.77028(3) 0.70000(3) 0.02792(13) Uani d . 1 . .
O O2 0.0380(4) 0.99272(19) 0.73492(16) 0.0324(8) Uani d . 1 . .
N N3 0.1713(5) 0.80580(19) 0.75822(18) 0.0234(8) Uani d . 1 . .
N N1 0.3472(5) 0.9601(2) 0.74793(18) 0.0254(8) Uani d . 1 . .
O O4 0.2110(4) 0.74573(18) 0.62687(16) 0.0323(8) Uani d . 1 . .
O O6 0.5021(4) 0.7284(2) 0.63978(16) 0.0347(8) Uani d . 1 . .
C C31 0.8313(6) 0.6798(3) 0.7383(3) 0.0348(11) Uani d . 1 . .
H H31 0.8822 0.6595 0.7019 0.042 Uiso calc R 1 . .
O O1 0.3198(4) 1.02568(18) 0.87665(17) 0.0375(9) Uani d . 1 . .
O O3 0.0291(4) 1.0429(2) 0.86985(17) 0.0354(8) Uani d . 1 . .
C C1 0.4496(5) 0.9962(3) 0.8891(2) 0.0322(11) Uani d . 1 . .
O O5 0.4773(4) 0.77314(19) 0.77578(15) 0.0312(7) Uani d . 1 . .
C C17 0.2743(6) 0.9990(3) 0.5662(2) 0.0391(12) Uani d . 1 . .
H H17 0.2379 1.0355 0.539 0.047 Uiso calc R 1 . .
C C25 0.0007(5) 0.8201(3) 0.6601(2) 0.0258(10) Uani d . 1 . .
C C15 0.3331(6) 0.9506(2) 0.6754(2) 0.0270(10) Uani d . 1 . .
C C20 0.0858(5) 0.7781(3) 0.6120(2) 0.0272(10) Uani d . 1 . .
C C30 0.8958(6) 0.6803(3) 0.8016(3) 0.0407(12) Uani d . 1 . .
H H30 0.9898 0.6608 0.8083 0.049 Uiso calc R 1 . .
C C21 0.0235(6) 0.7718(3) 0.5450(2) 0.0348(11) Uani d . 1 . .
H H21 0.0741 0.7453 0.5124 0.042 Uiso calc R 1 . .
C C13 -0.1640(6) 1.0600(2) 0.7855(2) 0.0300(10) Uani d . 1 . .
C C3 0.6615(7) 0.9818(3) 0.9673(3) 0.0501(15) Uani d . 1 . .
H H3 0.708 0.9937 1.0081 0.06 Uiso calc R 1 . .
C C33 0.6283(6) 0.7067(3) 0.6591(3) 0.0343(12) Uani d . 1 . .
H H33 0.6893 0.6868 0.626 0.041 Uiso calc R 1 . .
C C27 0.6080(5) 0.7423(3) 0.7829(3) 0.0309(11) Uani d . 1 . .
C C28 0.6772(6) 0.7409(3) 0.8474(2) 0.0366(11) Uani d . 1 . .
H H28 0.6281 0.7604 0.8847 0.044 Uiso calc R 1 . .
C C18 0.3240(6) 0.9365(3) 0.5366(2) 0.0391(12) Uani d . 1 . .
H H18 0.3243 0.9307 0.4895 0.047 Uiso calc R 1 . .
C C6 0.5217(5) 0.9478(3) 0.8436(2) 0.0287(11) Uani d . 1 . .
C C7 0.4716(6) 0.9365(3) 0.7743(2) 0.0302(11) Uani d . 1 . .
H H7 0.5333 0.9101 0.746 0.036 Uiso calc R 1 . .
C C2 0.5278(6) 1.0136(3) 0.9505(3) 0.0443(14) Uani d . 1 . .
H H2 0.4875 1.0472 0.9799 0.053 Uiso calc R 1 . .
C C26 0.0461(5) 0.8277(2) 0.7302(2) 0.0247(10) Uani d . 1 . .
H H26 -0.0205 0.8507 0.7589 0.03 Uiso calc R 1 . .
C C16 0.2791(5) 1.0069(3) 0.6366(2) 0.0318(11) Uani d . 1 . .
H H16 0.2473 1.0487 0.6573 0.038 Uiso calc R 1 . .
C C5 0.6610(6) 0.9168(3) 0.8619(3) 0.0353(11) Uani d . 1 . .
H H5 0.7075 0.8858 0.8317 0.042 Uiso calc R 1 . .
C C32 0.6868(6) 0.7099(2) 0.7272(2) 0.0276(10) Uani d . 1 . .
C C14 -0.0977(6) 1.0650(3) 0.8514(3) 0.0355(12) Uani d . 1 . .
H H14 -0.1545 1.0871 0.8849 0.043 Uiso calc R 1 . .
N N4 0.1434(4) 0.8785(2) 0.85692(18) 0.0282(9) Uani d . 1 . .
C C23 -0.1931(6) 0.8431(3) 0.5754(2) 0.0316(11) Uani d . 1 . .
H H23 -0.2834 0.8638 0.5633 0.038 Uiso calc R 1 . .
N N2 0.3766(4) 0.8885(2) 0.64818(19) 0.0294(9) Uani d . 1 . .
C C24 -0.1378(5) 0.8501(2) 0.6410(2) 0.0267(10) Uani d . 1 . .
H H24 -0.1929 0.8749 0.6733 0.032 Uiso calc R 1 . .
C C38 0.1394(6) 0.8842(3) 0.9252(2) 0.0347(12) Uani d . 1 . .
H H38 0.1143 0.9279 0.9441 0.042 Uiso calc R 1 . .
C C29 0.8168(6) 0.7110(3) 0.8563(3) 0.0374(12) Uani d . 1 . .
H H29 0.8595 0.7112 0.8995 0.045 Uiso calc R 1 . .
C C9 -0.1666(6) 1.0256(2) 0.6661(2) 0.0330(11) Uani d . 1 . .
H H9 -0.1206 1.0052 0.6283 0.04 Uiso calc R 1 . .
C C10 -0.3053(6) 1.0558(3) 0.6585(3) 0.0423(13) Uani d . 1 . .
H H10 -0.3515 1.0543 0.6161 0.051 Uiso calc R 1 . .
C C34 0.1807(5) 0.8147(2) 0.8304(2) 0.0261(10) Uani d . 1 . .
C C22 -0.1100(6) 0.8042(3) 0.5273(3) 0.0379(13) Uani d . 1 . .
H H22 -0.1452 0.8 0.4829 0.045 Uiso calc R 1 . .
C C19 0.3730(5) 0.8830(3) 0.5794(2) 0.0322(11) Uani d . 1 . .
H H19 0.4054 0.8408 0.5597 0.039 Uiso calc R 1 . .
C C36 0.2157(7) 0.7636(3) 0.9410(3) 0.0461(15) Uani d . 1 . .
H H36 0.2403 0.7257 0.9691 0.055 Uiso calc R 1 . .
C C35 0.2229(6) 0.7568(3) 0.8709(2) 0.0340(12) Uani d . 1 . .
H H35 0.2551 0.7148 0.851 0.041 Uiso calc R 1 . .
C C8 -0.0916(5) 1.0247(2) 0.7303(2) 0.0269(10) Uani d . 1 . .
C C4 0.7286(6) 0.9319(3) 0.9240(3) 0.0433(14) Uani d . 1 . .
H H4 0.8166 0.9094 0.9366 0.052 Uiso calc R 1 . .
C C11 -0.3798(6) 1.0892(3) 0.7140(3) 0.0407(14) Uani d . 1 . .
H H11 -0.474 1.1089 0.7087 0.049 Uiso calc R 1 . .
C C12 -0.3068(6) 1.0911(2) 0.7758(3) 0.0378(13) Uani d . 1 . .
H H12 -0.3525 1.1136 0.8124 0.045 Uiso calc R 1 . .
C C37 0.1707(7) 0.8285(3) 0.9690(2) 0.0434(13) Uani d . 1 . .
H H37 0.1621 0.8341 1.016 0.052 Uiso calc R 1 . .

loop_
_atom_site_aniso_label
_atom_site_aniso_U_11
_atom_site_aniso_U_22
_atom_site_aniso_U_33
_atom_site_aniso_U_12
_atom_site_aniso_U_13
_atom_site_aniso_U_23
Cu1 0.0285(3) 0.0316(3) 0.0263(3) 0.0020(3) 0.0013(3) -0.0047(3)
Cu2 0.0274(3) 0.0311(3) 0.0253(3) 0.0031(2) 0.0006(3) -0.0039(2)
O2 0.0307(18) 0.0324(19) 0.0341(18) 0.0088(16) -0.0011(14) -0.0055(16)
N3 0.023(2) 0.0243(19) 0.0230(18) -0.0007(17) 0.0021(18) -0.0017(15)
N1 0.028(2) 0.026(2) 0.0216(18) -0.0002(18) 0.0025(18) 0.0029(15)
O4 0.0283(18) 0.038(2) 0.0305(18) 0.0045(15) -0.0007(14) -0.0087(15)
O6 0.0349(19) 0.039(2) 0.0298(18) 0.0015(17) 0.0035(15) -0.0071(17)
C31 0.028(3) 0.028(3) 0.049(3) 0.005(2) 0.006(3) 0.006(2)
O1 0.034(2) 0.044(2) 0.0344(19) 0.0005(17) 0.0016(17) -0.0126(15)
O3 0.034(2) 0.041(2) 0.0313(19) 0.0075(17) 0.0045(16) -0.0032(16)
C1 0.034(3) 0.038(3) 0.024(2) -0.003(2) 0.0014(19) -0.003(2)
O5 0.0316(17) 0.0340(19) 0.0280(17) 0.0060(16) -0.0017(14) -0.0036(15)
C17 0.040(3) 0.042(3) 0.035(3) -0.001(3) 0.000(2) 0.012(3)
C25 0.025(2) 0.028(3) 0.025(2) -0.0067(19) 0.0025(19) -0.0025(19)
C15 0.024(2) 0.033(2) 0.025(2) -0.002(2) 0.003(2) -0.0017(18)
C20 0.034(3) 0.024(2) 0.024(2) 0.001(2) 0.006(2) 0.001(2)
C30 0.034(3) 0.028(3) 0.060(3) 0.005(2) -0.001(3) 0.010(3)
C21 0.036(3) 0.043(3) 0.025(2) 0.000(2) -0.003(2) -0.007(2)
C13 0.026(2) 0.025(2) 0.039(3) -0.001(2) 0.002(2) 0.0011(19)
C3 0.045(3) 0.073(4) 0.032(3) -0.009(3) -0.005(3) 0.001(3)
C33 0.031(3) 0.032(3) 0.040(3) 0.002(2) 0.008(2) -0.005(2)
C27 0.033(3) 0.022(2) 0.037(3) -0.0062(19) 0.004(2) 0.004(2)
C28 0.036(3) 0.038(3) 0.036(3) 0.001(3) -0.003(2) 0.001(2)
C18 0.042(3) 0.051(3) 0.024(2) 0.006(3) 0.003(3) -0.002(2)
C6 0.029(3) 0.028(3) 0.029(2) -0.005(2) 0.001(2) 0.002(2)
C7 0.030(3) 0.023(2) 0.037(3) -0.002(2) 0.005(2) 0.001(2)
C2 0.048(3) 0.055(4) 0.030(3) -0.004(3) -0.001(2) -0.010(3)
C26 0.025(2) 0.023(2) 0.026(2) -0.0013(19) 0.0034(19) -0.0048(19)
C16 0.034(3) 0.027(3) 0.035(2) 0.000(2) 0.006(2) 0.001(2)
C5 0.031(3) 0.037(3) 0.037(3) -0.002(2) -0.001(3) 0.007(2)
C32 0.029(2) 0.021(2) 0.033(2) -0.0026(19) 0.006(2) 0.0026(18)
C14 0.038(3) 0.031(3) 0.037(3) 0.000(2) 0.014(2) -0.002(2)
N4 0.030(2) 0.031(2) 0.0240(18) -0.0013(17) 0.0035(17) 0.0006(16)
C23 0.029(3) 0.031(3) 0.035(3) -0.002(2) -0.003(2) -0.002(2)
N2 0.027(2) 0.035(2) 0.027(2) 0.0006(17) 0.0028(16) -0.0009(18)
C24 0.028(3) 0.024(2) 0.028(2) -0.0013(19) 0.005(2) -0.0018(19)
C38 0.036(3) 0.041(3) 0.027(2) -0.004(2) -0.006(2) -0.005(2)
C29 0.037(3) 0.034(3) 0.040(3) -0.004(2) -0.009(3) 0.012(2)
C9 0.033(3) 0.029(2) 0.037(3) -0.002(2) 0.001(2) -0.0013(19)
C10 0.040(3) 0.031(3) 0.056(3) -0.002(2) -0.014(3) 0.007(2)
C34 0.022(2) 0.032(2) 0.024(2) -0.003(2) -0.001(2) 0.0017(18)
C22 0.039(3) 0.046(3) 0.028(3) -0.011(2) -0.006(2) -0.001(2)
C19 0.033(3) 0.036(3) 0.028(2) 0.002(2) 0.003(2) -0.003(2)
C36 0.059(4) 0.050(4) 0.029(3) 0.000(3) -0.010(3) 0.013(3)
C35 0.038(3) 0.034(3) 0.029(2) 0.005(2) 0.000(2) 0.002(2)
C8 0.026(2) 0.022(2) 0.032(3) -0.0022(18) 0.001(2) 0.0059(19)
C4 0.034(3) 0.063(4) 0.034(3) -0.004(3) -0.009(2) 0.008(3)
C11 0.033(3) 0.027(3) 0.062(4) 0.004(2) -0.004(3) 0.004(3)
C12 0.034(3) 0.021(2) 0.059(3) 0.002(2) 0.010(3) 0.002(2)
C37 0.055(4) 0.049(3) 0.026(2) -0.001(3) -0.002(3) 0.000(2)

loop_
_atom_type_symbol
_atom_type_description
_atom_type_scat_dispersion_real
_atom_type_scat_dispersion_imag
_atom_type_scat_source
C C 0.0033 0.0016 'International Tables Vol C Tables 4.2.6.8 and 6.1.1.4'
H H 0 0 'International Tables Vol C Tables 4.2.6.8 and 6.1.1.4'
Cu Cu 0.3201 1.2651 'International Tables Vol C Tables 4.2.6.8 and 6.1.1.4'
N N 0.0061 0.0033 'International Tables Vol C Tables 4.2.6.8 and 6.1.1.4'
O O 0.0106 0.006 'International Tables Vol C Tables 4.2.6.8 and 6.1.1.4'

loop_
_geom_angle_atom_site_label_1
_geom_angle_atom_site_label_2
_geom_angle_atom_site_label_3
_geom_angle_site_symmetry_1
_geom_angle_site_symmetry_3
_geom_angle
_geom_angle_publ_flag
O1 Cu1 O2 . . 167.40(15) ?
O1 Cu1 O3 . . 83.95(14) ?
O2 Cu1 O3 . . 91.05(14) ?
O1 Cu1 N1 . . 91.50(16) ?
O2 Cu1 N1 . . 92.86(14) ?
O3 Cu1 N1 . . 174.69(16) ?
O4 Cu2 O5 . . 167.61(15) ?
O4 Cu2 O6 . . 84.55(13) ?
O5 Cu2 O6 . . 90.89(14) ?
O4 Cu2 N3 . . 91.98(15) ?
O5 Cu2 N3 . . 91.89(14) ?
O6 Cu2 N3 . . 175.40(15) ?
C8 O2 Cu1 . . 128.3(3) ?
C26 N3 C34 . . 115.3(4) ?
C26 N3 Cu2 . . 121.0(3) ?
C34 N3 Cu2 . . 123.5(3) ?
C7 N1 C15 . . 115.0(4) ?
C7 N1 Cu1 . . 121.5(3) ?
C15 N1 Cu1 . . 123.2(3) ?
C20 O4 Cu2 . . 125.6(3) ?
C33 O6 Cu2 . . 126.0(3) ?
C30 C31 C32 . . 121.2(5) ?
C30 C31 H31 . . 119.4 ?
C32 C31 H31 . . 119.4 ?
C1 O1 Cu1 . . 126.4(3) ?
C14 O3 Cu1 . . 124.9(3) ?
O1 C1 C6 . . 123.7(4) ?
O1 C1 C2 . . 119.6(5) ?
C6 C1 C2 . . 116.7(5) ?
C27 O5 Cu2 . . 129.2(3) ?
C18 C17 C16 . . 119.8(5) ?
C18 C17 H17 . . 120.1 ?
C16 C17 H17 . . 120.1 ?
C24 C25 C26 . . 117.4(4) ?
C24 C25 C20 . . 120.6(4) ?
C26 C25 C20 . . 121.7(4) ?
N2 C15 C16 . . 123.2(4) ?
N2 C15 N1 . . 118.4(4) ?
C16 C15 N1 . . 118.4(4) ?
O4 C20 C21 . . 119.9(4) ?
O4 C20 C25 . . 124.2(4) ?
C21 C20 C25 . . 115.8(4) ?
C31 C30 C29 . . 118.6(5) ?
C31 C30 H30 . . 120.7 ?
C29 C30 H30 . . 120.7 ?
C22 C21 C20 . . 122.0(5) ?
C22 C21 H21 . . 119 ?
C20 C21 H21 . . 119 ?
C12 C13 C14 . . 118.1(5) ?
C12 C13 C8 . . 120.0(5) ?
C14 C13 C8 . . 121.9(5) ?
C2 C3 C4 . . 121.4(5) ?
C2 C3 H3 . . 119.3 ?
C4 C3 H3 . . 119.3 ?
O6 C33 C32 . . 126.5(5) ?
O6 C33 H33 . . 116.8 ?
C32 C33 H33 . . 116.8 ?
O5 C27 C28 . . 119.7(4) ?
O5 C27 C32 . . 123.1(4) ?
C28 C27 C32 . . 117.2(5) ?
C29 C28 C27 . . 121.4(5) ?
C29 C28 H28 . . 119.3 ?
C27 C28 H28 . . 119.3 ?
C19 C18 C17 . . 117.9(4) ?
C19 C18 H18 . . 121 ?
C17 C18 H18 . . 121 ?
C5 C6 C1 . . 120.0(4) ?
C5 C6 C7 . . 116.7(5) ?
C1 C6 C7 . . 122.6(5) ?
N1 C7 C6 . . 125.9(5) ?
N1 C7 H7 . . 117 ?
C6 C7 H7 . . 117 ?
C3 C2 C1 . . 121.8(5) ?
C3 C2 H2 . . 119.1 ?
C1 C2 H2 . . 119.1 ?
N3 C26 C25 . . 127.5(4) ?
N3 C26 H26 . . 116.3 ?
C25 C26 H26 . . 116.3 ?
C17 C16 C15 . . 118.1(5) ?
C17 C16 H16 . . 120.9 ?
C15 C16 H16 . . 120.9 ?
C4 C5 C6 . . 121.3(5) ?
C4 C5 H5 . . 119.3 ?
C6 C5 H5 . . 119.3 ?
C31 C32 C33 . . 117.2(4) ?
C31 C32 C27 . . 119.9(4) ?
C33 C32 C27 . . 122.9(5) ?
O3 C14 C13 . . 127.8(5) ?
O3 C14 H14 . . 116.1 ?
C13 C14 H14 . . 116.1 ?
C38 N4 C34 . . 117.4(4) ?
C24 C23 C22 . . 118.8(5) ?
C24 C23 H23 . . 120.6 ?
C22 C23 H23 . . 120.6 ?
C15 N2 C19 . . 117.1(4) ?
C23 C24 C25 . . 121.5(4) ?
C23 C24 H24 . . 119.3 ?
C25 C24 H24 . . 119.3 ?
N4 C38 C37 . . 123.4(5) ?
N4 C38 H38 . . 118.3 ?
C37 C38 H38 . . 118.3 ?
C28 C29 C30 . . 121.7(5) ?
C28 C29 H29 . . 119.2 ?
C30 C29 H29 . . 119.2 ?
C10 C9 C8 . . 121.6(5) ?
C10 C9 H9 . . 119.2 ?
C8 C9 H9 . . 119.2 ?
C9 C10 C11 . . 121.8(5) ?
C9 C10 H10 . . 119.1 ?
C11 C10 H10 . . 119.1 ?
N4 C34 C35 . . 122.8(4) ?
N4 C34 N3 . . 118.1(4) ?
C35 C34 N3 . . 119.0(4) ?
C21 C22 C23 . . 121.2(5) ?
C21 C22 H22 . . 119.4 ?
C23 C22 H22 . . 119.4 ?
N2 C19 C18 . . 123.8(5) ?
N2 C19 H19 . . 118.1 ?
C18 C19 H19 . . 118.1 ?
C35 C36 C37 . . 119.0(5) ?
C35 C36 H36 . . 120.5 ?
C37 C36 H36 . . 120.5 ?
C36 C35 C34 . . 118.5(5) ?
C36 C35 H35 . . 120.7 ?
C34 C35 H35 . . 120.7 ?
O2 C8 C13 . . 124.4(4) ?
O2 C8 C9 . . 118.9(4) ?
C13 C8 C9 . . 116.7(4) ?
C5 C4 C3 . . 118.7(5) ?
C5 C4 H4 . . 120.7 ?
C3 C4 H4 . . 120.7 ?
C12 C11 C10 . . 117.4(5) ?
C12 C11 H11 . . 121.3 ?
C10 C11 H11 . . 121.3 ?
C11 C12 C13 . . 122.4(5) ?
C11 C12 H12 . . 118.8 ?
C13 C12 H12 . . 118.8 ?
C38 C37 C36 . . 118.5(5) ?
C38 C37 H37 . . 120.7 ?
C36 C37 H37 . . 120.7 ?

loop_
_geom_bond_atom_site_label_1
_geom_bond_atom_site_label_2
_geom_bond_site_symmetry_2
_geom_bond_distance
_geom_bond_publ_flag
Cu1 O1 . 1.916(4) ?
Cu1 O2 . 1.917(3) ?
Cu1 O3 . 2.022(3) ?
Cu1 N1 . 2.022(4) ?
Cu2 O4 . 1.914(3) ?
Cu2 O5 . 1.918(3) ?
Cu2 O6 . 2.019(3) ?
Cu2 N3 . 2.028(4) ?
O2 C8 . 1.315(6) ?
N3 C26 . 1.318(6) ?
N3 C34 . 1.429(5) ?
N1 C7 . 1.309(6) ?
N1 C15 . 1.439(5) ?
O4 C20 . 1.312(6) ?
O6 C33 . 1.262(6) ?
C31 C30 . 1.369(7) ?
C31 C32 . 1.433(7) ?
C31 H31 . 0.93 ?
O1 C1 . 1.315(6) ?
O3 C14 . 1.265(6) ?
C1 C6 . 1.432(7) ?
C1 C2 . 1.432(7) ?
O5 C27 . 1.318(6) ?
C17 C18 . 1.388(8) ?
C17 C16 . 1.390(6) ?
C17 H17 . 0.93 ?
C25 C24 . 1.417(7) ?
C25 C26 . 1.441(6) ?
C25 C20 . 1.448(6) ?
C15 N2 . 1.345(6) ?
C15 C16 . 1.394(7) ?
C20 C21 . 1.434(6) ?
C30 C29 . 1.412(8) ?
C30 H30 . 0.93 ?
C21 C22 . 1.390(7) ?
C21 H21 . 0.93 ?
C13 C12 . 1.424(7) ?
C13 C14 . 1.426(7) ?
C13 C8 . 1.427(6) ?
C3 C2 . 1.382(8) ?
C3 C4 . 1.403(8) ?
C3 H3 . 0.93 ?
C33 C32 . 1.437(6) ?
C33 H33 . 0.93 ?
C27 C28 . 1.410(7) ?
C27 C32 . 1.437(6) ?
C28 C29 . 1.386(7) ?
C28 H28 . 0.93 ?
C18 C19 . 1.384(7) ?
C18 H18 . 0.93 ?
C6 C5 . 1.427(7) ?
C6 C7 . 1.447(6) ?
C7 H7 . 0.93 ?
C2 H2 . 0.93 ?
C26 H26 . 0.93 ?
C16 H16 . 0.93 ?
C5 C4 . 1.390(7) ?
C5 H5 . 0.93 ?
C14 H14 . 0.93 ?
N4 C38 . 1.345(6) ?
N4 C34 . 1.352(6) ?
C23 C24 . 1.386(6) ?
C23 C22 . 1.410(7) ?
C23 H23 . 0.93 ?
N2 C19 . 1.354(6) ?
C24 H24 . 0.93 ?
C38 C37 . 1.386(7) ?
C38 H38 . 0.93 ?
C29 H29 . 0.93 ?
C9 C10 . 1.378(7) ?
C9 C8 . 1.429(6) ?
C9 H9 . 0.93 ?
C10 C11 . 1.423(8) ?
C10 H10 . 0.93 ?
C34 C35 . 1.402(6) ?
C22 H22 . 0.93 ?
C19 H19 . 0.93 ?
C36 C35 . 1.383(7) ?
C36 C37 . 1.401(8) ?
C36 H36 . 0.93 ?
C35 H35 . 0.93 ?
C4 H4 . 0.93 ?
C11 C12 . 1.379(7) ?
C11 H11 . 0.93 ?
C12 H12 . 0.93 ?
C37 H37 . 0.93 ?
